data_2020818
loop_
_publ_author_name
'Trifa, Chahrazed'
'Mokhtari, Samia'
'Bouacida, Sofiane'
'Boudaren, Chaouki'
'Boudraa, Mhamed'
'Merazig, Hocine'

_publ_section_title
;
 A novel three-dimensional Sr^II^ coordination polymer based on
 benzene-1,2,4,5-tetracarboxylate: hydrothermal synthesis, crystal
 structure and spectroscopic and thermal studies
;
_journal_issue 5
_journal_name_full 'Acta Crystallographica Section C'
_journal_page_first 369
_journal_page_last 375
_journal_paper_doi 10.1107/S2053229617003850
_journal_volume 73
_journal_year 2017
_chemical_formula_iupac '[Sr2 (C10 H2 O8) (H2 O1)]'
_chemical_formula_moiety 'C10 H4 O9 Sr2'
_chemical_formula_sum 'C10 H4 O9 Sr2'
_chemical_formula_weight 443.37
_chemical_name_systematic
;
Poly[aqua(\m~12~-benzene-1,2,4,5-tetracarboxylato)distrontium(II)]
;
_space_group_IT_number 15
_symmetry_cell_setting monoclinic
_symmetry_space_group_name_Hall '-C 2yc'
_symmetry_space_group_name_H-M 'C 1 2/c 1'
_atom_sites_solution_hydrogens geom
_atom_sites_solution_primary direct
_atom_sites_solution_secondary difmap
_audit_conform_dict_name cif_core.dic
_audit_conform_dict_version 2.3
_audit_creation_method 'WinGX routine CIF_UPDATE'
_cell_angle_alpha 90
_cell_angle_beta 97.5210(10)
_cell_angle_gamma 90
_cell_formula_units_Z 4
_cell_length_a 8.1694(3)
_cell_length_b 17.2478(5)
_cell_length_c 7.7689(2)
_cell_measurement_reflns_used 2975
_cell_measurement_temperature 295(2)
_cell_measurement_theta_max 29.94
_cell_measurement_theta_min 3.55
_cell_volume 1085.25(6)
_computing_cell_refinement
;
APEX2 (Bruker, 2011)
;
_computing_data_collection
;
APEX2 (Bruker, 2011)
;
_computing_data_reduction
;
APEX2 (Bruker, 2011)
;
_computing_molecular_graphics
;
ORTEP-3 for Windows (Farrugia, 2012) and DIAMOND (Brandenburg & Berndt,
2001)
;
_computing_publication_material
;
WinGX (Farrugia, 2012) and CRYSCAL (T. Roisnel, local program)
;
_computing_structure_refinement
;
SHELXL (Sheldrick, 2008) within WinGX (Farrugia, 2012)
;
_computing_structure_solution
;
SIR2002 (Burla <i>et al.</i>,  2005)
;
_diffrn_ambient_temperature 295(2)
_diffrn_measured_fraction_theta_full 0.991
_diffrn_measured_fraction_theta_max 0.991
_diffrn_measurement_device_type 'Bruker APEXII'
_diffrn_measurement_method 'CCD rotation images, thin slices'
_diffrn_radiation_monochromator graphite
_diffrn_radiation_type MoK\a
_diffrn_radiation_wavelength 0.71073
_diffrn_reflns_av_R_equivalents 0.0252
_diffrn_reflns_limit_h_max 11
_diffrn_reflns_limit_h_min -11
_diffrn_reflns_limit_k_max 24
_diffrn_reflns_limit_k_min -23
_diffrn_reflns_limit_l_max 7
_diffrn_reflns_limit_l_min -10
_diffrn_reflns_number 5421
_diffrn_reflns_theta_full 29.99
_diffrn_reflns_theta_max 29.99
_diffrn_reflns_theta_min 3.6
_exptl_absorpt_coefficient_mu 9.882
_exptl_absorpt_correction_T_max 0.7460
_exptl_absorpt_correction_T_min 0.5700
_exptl_absorpt_correction_type multi-scan
_exptl_absorpt_process_details
;
(SADABS; Sheldrick, 2002)
;
_exptl_crystal_colour Colorless
_exptl_crystal_density_diffrn 2.714
_exptl_crystal_density_method 'not measured'
_exptl_crystal_description Cube
_exptl_crystal_F_000 848
_exptl_crystal_size_max 0.15
_exptl_crystal_size_mid 0.14
_exptl_crystal_size_min 0.14
_refine_diff_density_max 0.508
_refine_diff_density_min -0.413
_refine_ls_extinction_method none
_refine_ls_goodness_of_fit_ref 1.049
_refine_ls_hydrogen_treatment mixed
_refine_ls_matrix_type full
_refine_ls_number_parameters 101
_refine_ls_number_reflns 1576
_refine_ls_number_restraints 0
_refine_ls_restrained_S_all 1.049
_refine_ls_R_factor_all 0.0279
_refine_ls_R_factor_gt 0.0205
_refine_ls_shift/su_max 0
_refine_ls_shift/su_mean 0
_refine_ls_structure_factor_coef Fsqd
_refine_ls_weighting_details 'calc w=1/[\s^2^(Fo^2^)+(0.0232P)^2^+0.9793P] where P=(Fo^2^+2Fc^2^)/3'
_refine_ls_weighting_scheme calc
_refine_ls_wR_factor_gt 0.0478
_refine_ls_wR_factor_ref 0.0503
_reflns_number_gt 1350
_reflns_number_total 1576
_reflns_threshold_expression >2sigma(I)
_cod_data_source_file fn3228sup1.cif
_cod_data_source_block I
_cod_original_sg_symbol_H-M 'C 2/c'
_cod_database_code 2020818

loop_
_symmetry_equiv_pos_site_id
_symmetry_equiv_pos_as_xyz
1 x,y,z
2 -x,y,1/2-z
3 -x,-y,-z
4 x,-y,1/2+z
5 1/2+x,1/2+y,z
6 1/2-x,1/2+y,1/2-z
7 1/2-x,1/2-y,-z
8 1/2+x,1/2-y,1/2+z

loop_
_atom_site_aniso_label
_atom_site_aniso_U_11
_atom_site_aniso_U_22
_atom_site_aniso_U_33
_atom_site_aniso_U_12
_atom_site_aniso_U_13
_atom_site_aniso_U_23
Sr1 0.01410(10) 0.01040(10) 0.01300(10) 0.0000 0.00160(10) 0.0000
Sr2 0.0199(2) 0.01140(10) 0.0246(2) 0.0000 0.01360(10) 0.0000
O1 0.0148(7) 0.0176(7) 0.0193(8) 0.0055(6) -0.0015(6) 0.0004(6)
O1W 0.0271(13) 0.0181(12) 0.0310(14) 0.0000 0.0014(11) 0.0000
O2 0.0147(7) 0.0164(7) 0.0212(8) -0.0004(6) 0.0048(6) -0.0069(6)
O3 0.0238(8) 0.0105(7) 0.0192(8) 0.0035(6) 0.0039(6) 0.0009(6)
O4 0.0216(9) 0.0179(8) 0.0495(12) -0.0056(7) 0.0200(8) -0.0037(8)
C1 0.0133(9) 0.0096(8) 0.0152(9) 0.0000(7) 0.0053(7) 0.0027(8)
C2 0.0117(9) 0.0087(9) 0.0138(9) 0.0027(7) 0.0010(7) -0.0009(7)
C3 0.0105(9) 0.0119(9) 0.0177(10) 0.0004(7) 0.0036(7) -0.0007(8)
C4 0.0113(9) 0.0100(8) 0.0130(9) 0.0011(7) 0.0026(7) -0.0009(7)
C5 0.0178(10) 0.0121(9) 0.0145(10) -0.0009(8) 0.0062(8) -0.0012(8)

loop_
_atom_site_type_symbol
_atom_site_label
_atom_site_fract_x
_atom_site_fract_y
_atom_site_fract_z
_atom_site_U_iso_or_equiv
_atom_site_thermal_displace_type
_atom_site_occupancy
Sr Sr1 0.00000 0.221910(10) -0.25000 0.01250(10) Uani 1.000
Sr Sr2 0.00000 0.17126(2) 0.25000 0.01770(10) Uani 1.000
O O1 0.13337(18) 0.12155(9) -0.0374(2) 0.0176(4) Uani 1.000
O O1W 0.00000 0.01583(14) 0.25000 0.0256(8) Uani 1.000
O O2 0.29995(18) 0.16737(9) 0.1860(2) 0.0172(4) Uani 1.000
O O3 0.5143(2) 0.21210(8) -0.0560(2) 0.0177(4) Uani 1.000
O O4 0.7637(2) 0.16316(9) -0.0831(3) 0.0283(6) Uani 1.000
C C1 0.2720(3) 0.12313(11) 0.0560(3) 0.0124(5) Uani 1.000
C C2 0.3962(2) 0.06262(11) 0.0233(3) 0.0115(5) Uani 1.000
C C3 0.3458(3) -0.01361(11) 0.0457(3) 0.0132(5) Uani 1.000
C C4 0.5528(2) 0.07662(11) -0.0234(3) 0.0113(5) Uani 1.000
C C5 0.6158(3) 0.15688(12) -0.0566(3) 0.0144(6) Uani 1.000
H H1W 0.061(5) -0.009(2) 0.322(5) 0.049(11) Uiso 1.000
H H3 0.24125 -0.02255 0.07657 0.0159 Uiso 1.000

loop_
_atom_type_symbol
_atom_type_description
_atom_type_scat_dispersion_real
_atom_type_scat_dispersion_imag
_atom_type_scat_source
C C 0.0033 0.0016 'International Tables Vol C Tables 4.2.6.8 and 6.1.1.4'
H H 0 0 'International Tables Vol C Tables 4.2.6.8 and 6.1.1.4'
O O 0.0106 0.006 'International Tables Vol C Tables 4.2.6.8 and 6.1.1.4'
Sr Sr -1.5307 3.2498 'International Tables Vol C Tables 4.2.6.8 and 6.1.1.4'

loop_
_geom_angle_atom_site_label_1
_geom_angle_atom_site_label_2
_geom_angle_atom_site_label_3
_geom_angle_site_symmetry_1
_geom_angle_site_symmetry_3
_geom_angle
_geom_angle_publ_flag
O1 Sr1 O4 . 1_455 72.56(5) yes
O1 Sr1 O1 . 2_554 93.99(5) yes
O1 Sr1 O4 . 2_654 77.32(6) yes
O1 Sr1 O2 . 7_555 100.16(5) yes
O1 Sr1 O3 . 7_555 76.99(5) yes
O1 Sr1 O2 . 8_454 149.01(5) yes
O1 Sr1 O3 . 8_454 144.16(5) yes
O1 Sr1 O4 2_554 1_455 77.32(6) yes
O4 Sr1 O4 1_455 2_654 135.26(5) yes
O2 Sr1 O4 7_555 1_455 133.24(6) yes
O3 Sr1 O4 7_555 1_455 66.86(6) yes
O2 Sr1 O4 8_454 1_455 83.78(5) yes
O3 Sr1 O4 8_454 1_455 136.03(6) yes
O1 Sr1 O4 2_554 2_654 72.56(5) yes
O1 Sr1 O2 2_554 7_555 149.01(5) yes
O1 Sr1 O3 2_554 7_555 144.16(5) yes
O1 Sr1 O2 2_554 8_454 100.16(5) yes
O1 Sr1 O3 2_554 8_454 76.99(5) yes
O2 Sr1 O4 7_555 2_654 83.78(5) yes
O3 Sr1 O4 7_555 2_654 136.03(6) yes
O2 Sr1 O4 8_454 2_654 133.24(6) yes
O3 Sr1 O4 8_454 2_654 66.86(6) yes
O2 Sr1 O3 7_555 7_555 66.52(5) yes
O2 Sr1 O2 7_555 8_454 81.48(5) yes
O2 Sr1 O3 7_555 8_454 75.41(5) yes
O2 Sr1 O3 8_454 7_555 75.41(5) yes
O3 Sr1 O3 7_555 8_454 129.17(4) yes
O2 Sr1 O3 8_454 8_454 66.52(5) yes
O1 Sr2 O1W . . 71.81(3) yes
O1 Sr2 O2 . . 48.96(5) yes
O1 Sr2 O1 . 2_555 143.62(5) yes
O1 Sr2 O2 . 2_555 129.81(5) yes
O1 Sr2 O3 . 7_555 75.76(5) yes
O1 Sr2 O3 . 8_455 138.32(5) yes
O1W Sr2 O2 . . 88.50(4) yes
O1 Sr2 O1W 2_555 . 71.81(3) yes
O1W Sr2 O2 . 2_555 88.50(4) yes
O1W Sr2 O3 . 7_555 143.36(3) yes
O1W Sr2 O3 . 8_455 143.36(3) yes
O1 Sr2 O2 2_555 . 129.81(5) yes
O2 Sr2 O2 . 2_555 177.00(5) yes
O2 Sr2 O3 . 7_555 82.82(5) yes
O2 Sr2 O3 . 8_455 99.62(5) yes
O1 Sr2 O2 2_555 2_555 48.96(5) yes
O1 Sr2 O3 2_555 7_555 138.32(5) yes
O1 Sr2 O3 2_555 8_455 75.76(5) yes
O1 Sr2 O4 . 1_455 64.30(4) yes
O1 Sr2 O4 2_555 1_455 113.88(4) yes
O2 Sr2 O3 2_555 7_555 99.62(5) yes
O2 Sr2 O3 2_555 8_455 82.82(5) yes
O2 Sr2 O4 . 1_455 110.62(5) yes
O2 Sr2 O4 2_555 1_455 69.24(5) yes
O3 Sr2 O3 7_555 8_455 73.28(5) yes
O3 Sr2 O3 7_555 8_455 73.28(5) yes
O3 Sr2 O4 7_555 1_455 63.14(5) yes
O3 Sr2 O4 8_455 1_455 121.73(5) yes
O1W Sr2 O4 . 1_455 87.35(3) yes
Sr1 O1 Sr2 . . 97.70(5) no
Sr1 O1 C1 . . 129.46(13) no
Sr2 O1 C1 . . 86.99(13) no
Sr2 O2 C1 . . 95.37(14) no
Sr1 O2 Sr2 7_555 . 123.60(6) no
Sr1 O2 C1 7_555 . 131.33(14) no
Sr1 O3 C5 7_555 . 115.65(14) no
Sr2 O3 C5 7_555 . 125.57(14) no
Sr1 O3 Sr2 7_555 7_555 100.98(5) no
Sr1 O4 C5 1_655 . 152.44(16) no
H1W O1W H1W . 2_555 117(4) no
Sr2 O1W H1W . 2_555 122(3) no
Sr2 O1W H1W . . 122(3) no
O2 C1 C2 . . 120.0(2) yes
O1 C1 C2 . . 117.60(18) yes
O1 C1 O2 . . 121.8(2) yes
C1 C2 C3 . . 114.66(17) no
C1 C2 C4 . . 125.94(18) no
C3 C2 C4 . . 119.40(18) no
C2 C3 C4 . 3_655 122.0(2) no
C3 C4 C5 3_655 . 118.22(18) no
C2 C4 C5 . . 123.18(17) no
C2 C4 C3 . 3_655 118.57(18) no
O3 C5 O4 . . 125.5(2) no
O3 C5 C4 . . 116.9(2) no
O4 C5 C4 . . 117.60(18) no
C2 C3 H3 . . 119.00 no
C4 C3 H3 3_655 . 119.00 no

loop_
_geom_bond_atom_site_label_1
_geom_bond_atom_site_label_2
_geom_bond_site_symmetry_2
_geom_bond_distance
_geom_bond_publ_flag
Sr1 O1 . 2.5378(15) yes
Sr1 O4 1_455 2.6627(18) yes
Sr1 O1 2_554 2.5378(15) no
Sr1 O4 2_654 2.6627(18) no
Sr1 O2 7_555 2.5204(15) yes
Sr1 O3 7_555 2.6520(15) yes
Sr1 O2 8_454 2.5204(15) no
Sr1 O3 8_454 2.6520(15) no
Sr2 O1 . 2.7467(15) yes
Sr2 O1W . 2.681(2) yes
Sr2 O2 . 2.5642(15) yes
Sr2 O1 2_555 2.7467(15) yes
Sr2 O2 2_555 2.5642(15) no
Sr2 O3 7_555 2.5073(15) yes
Sr2 O3 8_455 2.5073(15) no
Sr2 O4 1_455 3.022(2) yes
Sr2 O4 2_655 3.022(2) yes
O1 C1 . 1.263(3) yes
O2 C1 . 1.263(3) yes
O3 C5 . 1.263(3) yes
O4 C5 . 1.257(3) yes
O1W H1W 2_555 0.82(4) no
O1W H1W . 0.82(4) no
C1 C2 . 1.500(3) no
C2 C3 . 1.395(3) no
C2 C4 . 1.396(2) no
C3 C4 3_655 1.391(3) no
C4 C5 . 1.511(3) no
C3 H3 . 0.9300 no

loop_
_geom_hbond_atom_site_label_D
_geom_hbond_atom_site_label_H
_geom_hbond_atom_site_label_A
_geom_hbond_site_symmetry_A
_geom_hbond_distance_DH
_geom_hbond_distance_HA
_geom_hbond_distance_DA
_geom_hbond_angle_DHA
_geom_hbond_publ_flag
O1W H1W O1 4_555 0.82(4) 2.27(4) 3.010(2) 151(4) yes
C3 H3 O4 3_655 0.9300 2.4300 2.758(3) 101.00 yes

loop_
_geom_torsion_atom_site_label_1
_geom_torsion_atom_site_label_2
_geom_torsion_atom_site_label_3
_geom_torsion_atom_site_label_4
_geom_torsion_site_symmetry_1
_geom_torsion_site_symmetry_2
_geom_torsion_site_symmetry_3
_geom_torsion_site_symmetry_4
_geom_torsion
_geom_torsion_publ_flag
O4 Sr1 O1 Sr2 1_455 . . . -48.46(5) no
O1 Sr1 O1 Sr2 2_554 . . . -123.84(5) no
O4 Sr1 O1 Sr2 2_654 . . . 165.04(6) no
O2 Sr1 O1 Sr2 7_555 . . . 83.85(5) no
O3 Sr1 O1 Sr2 7_555 . . . 21.04(5) no
O2 Sr1 O1 Sr2 8_454 . . . -6.49(12) no
O3 Sr1 O1 Sr2 8_454 . . . 162.96(6) no
O4 Sr1 O1 C1 1_455 . . . -140.91(19) no
O1 Sr1 O1 C1 2_554 . . . 143.72(18) no
O4 Sr1 O1 C1 2_654 . . . 72.60(18) no
O2 Sr1 O1 C1 7_555 . . . -8.60(19) no
O3 Sr1 O1 C1 7_555 . . . -71.41(18) no
O2 Sr1 O1 C1 8_454 . . . -98.93(19) no
O3 Sr1 O1 C1 8_454 . . . 70.5(2) no
O3 Sr1 O2 Sr2 . 7_555 . . -137.24(8) no
O3 Sr1 O2 C1 . 7_555 . . -0.03(18) no
O2 Sr1 O3 C5 . 7_555 . . -90.66(15) no
O1W Sr2 O1 Sr1 . . . . 140.26(5) no
O2 Sr2 O1 Sr1 . . . . -115.30(7) no
O1 Sr2 O1 Sr1 2_555 . . . 140.26(6) no
O1W Sr2 O1 C1 . . . . -90.31(11) no
O2 Sr2 O1 C1 . . . . 14.14(11) no
O1 Sr2 O1 C1 2_555 . . . -90.31(13) no
O2 Sr2 O1 C1 2_555 . . . -162.27(11) no
O3 Sr2 O1 C1 7_555 . . . 106.99(12) no
O3 Sr2 O1 C1 8_455 . . . 63.99(14) no
O1 Sr2 O2 C1 . . . . -14.18(11) no
O1W Sr2 O2 C1 . . . . 52.79(12) no
O1 Sr2 O2 C1 2_555 . . . 117.43(12) no
O3 Sr2 O2 C1 7_555 . . . -91.54(12) no
O3 Sr2 O2 C1 8_455 . . . -163.15(12) no
O1 Sr2 O2 Sr1 . . . 7_555 135.00(10) no
O2 Sr2 O1 Sr1 2_555 . . . 68.30(7) no
O3 Sr2 O1 Sr1 7_555 . . . -22.44(5) no
O3 Sr2 O1 Sr1 8_455 . . . -65.44(8) no
Sr1 O1 C1 O2 . . . . 71.4(3) no
Sr2 O1 C1 O2 . . . . -26.1(2) no
Sr1 O1 C1 C2 . . . . -117.14(17) no
Sr2 O1 C1 C2 . . . . 145.36(18) no
Sr2 O2 C1 O1 . . . . 28.2(2) no
Sr1 O2 C1 O1 7_555 . . . -117.1(2) no
Sr2 O2 C1 C2 . . . . -143.05(17) no
Sr1 O2 C1 C2 7_555 . . . 71.6(2) no
Sr1 O3 C5 C4 7_555 . . . 89.2(2) no
Sr1 O3 C5 O4 7_555 . . . -91.1(3) no
Sr2 O3 C5 O4 7_555 . . . 36.0(3) no
Sr2 O3 C5 C4 7_555 . . . -143.71(16) no
Sr1 O4 C5 C4 1_655 . . . 138.3(3) no
Sr1 O4 C5 O3 1_655 . . . -41.4(5) no
O1 C1 C2 C3 . . . . -60.3(3) no
O2 C1 C2 C3 . . . . 111.3(2) no
O2 C1 C2 C4 . . . . -67.7(3) no
O1 C1 C2 C4 . . . . 120.7(2) no
C1 C2 C4 C3 . . . 3_655 178.8(2) no
C3 C2 C4 C5 . . . . 177.8(2) no
C1 C2 C3 C4 . . . 3_655 -178.9(2) no
C4 C2 C3 C4 . . . 3_655 0.2(3) no
C1 C2 C4 C5 . . . . -3.2(4) no
C3 C2 C4 C3 . . . 3_655 -0.2(3) no
C2 C3 C4 C5 . . 3_655 3_655 177.9(2) no
C2 C3 C4 C2 . . 3_655 3_655 -0.2(3) no
C3 C4 C5 O4 3_655 . . . -8.0(3) no
C2 C4 C5 O3 . . . . -6.3(3) no
C2 C4 C5 O4 . . . . 174.0(2) no
C3 C4 C5 O3 3_655 . . . 171.7(2) no

_cod_database_fobs_code 2020818
